data_7121688
loop_
_publ_author_name
'Martin, N. P.'
'M\"arz, J'
'Feuchter, H.'
'Duval, S.'
'Roussel, P.'
'Henry, N.'
'Ikeda-Ohno, A'
'Loiseau, T.'
'Volkringer, C.'

_publ_section_title
;
 Synthesis and structural characterization of the first neptunium based
 metal-organic frameworks incorporating {Np<sub>6</sub>O<sub>8</sub>}
 hexanuclear clusters.
;
_journal_issue 51
_journal_name_full 'Chemical communications (Cambridge, England)'
_journal_page_first 6979
_journal_page_last 6982
_journal_paper_doi 10.1039/c8cc03121e
_journal_volume 54
_journal_year 2018
_chemical_formula_moiety 'C336 Np24 O128, 56(O), 3(H16)'
_chemical_formula_sum 'C336 H Np24 O184'
_chemical_formula_weight 12668.37
_space_group_crystal_system cubic
_space_group_IT_number 225
_space_group_name_Hall '-F 4 2 3'
_space_group_name_H-M_alt 'F m -3 m'
_symmetry_space_group_name_Hall '-F 4 2 3'
_symmetry_space_group_name_H-M 'F m -3 m'
_atom_sites_solution_hydrogens difmap
_atom_sites_solution_primary direct
_audit_creation_date 2016-11-03
_audit_creation_method
;
Olex2 1.2
(compiled 2016.09.09 svn.r3337 for OlexSys, GUI svn.r5227)
;
_audit_update_record
;
2018-04-17 deposited with the CCDC.
2018-05-16 downloaded from the CCDC.
;
_cell_angle_alpha 90
_cell_angle_beta 90
_cell_angle_gamma 90
_cell_formula_units_Z 1
_cell_length_a 27.6042(12)
_cell_length_b 27.6042(12)
_cell_length_c 27.6042(12)
_cell_measurement_reflns_used 9852
_cell_measurement_temperature 100.25
_cell_measurement_theta_max 30.431
_cell_measurement_theta_min 2.447
_cell_volume 21034.2(16)
_computing_cell_refinement 'SAINT v8.34A (Bruker, 2013)'
_computing_data_reduction 'SAINT v8.34A (Bruker, 2013)'
_computing_molecular_graphics 'Olex2 (Dolomanov et al., 2009)'
_computing_publication_material 'Olex2 (Dolomanov et al., 2009)'
_computing_structure_refinement 'ShelXL (Sheldrick, 2015)'
_computing_structure_solution 'SIR2004 (Burla et al., 2007)'
_diffrn_ambient_temperature 100.25
_diffrn_detector 'Bruker APEX2 area detector'
_diffrn_detector_area_resol_mean 7.9
_diffrn_detector_type 'CCD area detector'
_diffrn_measured_fraction_theta_full 0.996
_diffrn_measured_fraction_theta_max 0.997
_diffrn_measurement_device 'three-circle diffractometer'
_diffrn_measurement_device_type 'Bruker APEX-II CCD'
_diffrn_measurement_method '\f and \w scans'
_diffrn_radiation_monochromator 'mirror optics'
_diffrn_radiation_probe x-ray
_diffrn_radiation_type MoK\a
_diffrn_radiation_wavelength 0.71073
_diffrn_reflns_av_R_equivalents 0.0291
_diffrn_reflns_av_unetI/netI 0.0074
_diffrn_reflns_Laue_measured_fraction_full 0.996
_diffrn_reflns_Laue_measured_fraction_max 0.997
_diffrn_reflns_limit_h_max 38
_diffrn_reflns_limit_h_min -38
_diffrn_reflns_limit_k_max 38
_diffrn_reflns_limit_k_min -35
_diffrn_reflns_limit_l_max 34
_diffrn_reflns_limit_l_min -39
_diffrn_reflns_number 59776
_diffrn_reflns_point_group_measured_fraction_full 0.996
_diffrn_reflns_point_group_measured_fraction_max 0.997
_diffrn_reflns_theta_full 25.242
_diffrn_reflns_theta_max 30.507
_diffrn_reflns_theta_min 2.447
_diffrn_source 'microfocus sealed X-ray tube'
_diffrn_source_type 'Incoatec I\ms'
_diffrn_standards_number 0
_exptl_absorpt_coefficient_mu 2.979
_exptl_absorpt_correction_T_max 0.7461
_exptl_absorpt_correction_T_min 0.6616
_exptl_absorpt_correction_type multi-scan
_exptl_absorpt_process_details
;
SADABS-2014/5 (Bruker,2014/5) was used for absorption correction.
wR2(int) was 0.0405 before and 0.0305 after correction.
The Ratio of minimum to maximum transmission is 0.8867.
The \l/2 correction factor is 0.00150.
;
_exptl_crystal_colour brown
_exptl_crystal_colour_primary brown
_exptl_crystal_density_diffrn 1.000
_exptl_crystal_description octahedral
_exptl_crystal_F_000 5721
_exptl_crystal_size_max 0.328
_exptl_crystal_size_mid 0.242
_exptl_crystal_size_min 0.233
_refine_diff_density_max 2.472
_refine_diff_density_min -1.720
_refine_diff_density_rms 0.196
_refine_ls_extinction_method none
_refine_ls_goodness_of_fit_ref 1.248
_refine_ls_hydrogen_treatment constr
_refine_ls_matrix_type full
_refine_ls_number_parameters 45
_refine_ls_number_reflns 1642
_refine_ls_number_restraints 0
_refine_ls_restrained_S_all 1.248
_refine_ls_R_factor_all 0.0348
_refine_ls_R_factor_gt 0.0321
_refine_ls_shift/su_max 0.902
_refine_ls_shift/su_mean 0.021
_refine_ls_structure_factor_coef Fsqd
_refine_ls_weighting_details 'w=1/[\s^2^(Fo^2^)+(0.0548P)^2^+389.1089P] where P=(Fo^2^+2Fc^2^)/3'
_refine_ls_weighting_scheme calc
_refine_ls_wR_factor_gt 0.1081
_refine_ls_wR_factor_ref 0.1114
_reflns_Friedel_coverage 0.000
_reflns_number_gt 1548
_reflns_number_total 1642
_reflns_threshold_expression 'I > 2\s(I)'
_cod_data_source_file c8cc03121e2.cif
_cod_data_source_block cubicfm3m_a
_cod_depositor_comments 'Adding full bibliography for 7121688--7121693.cif.'
_cod_original_cell_volume 21034(3)
_cod_database_code 7121688
_shelx_space_group_comment
;
The symmetry employed for this shelxl refinement is uniquely defined
by the following loop, which should always be used as a source of
symmetry information in preference to the above space-group names.
They are only intended as comments.
;
_olex2_refinement_description
;
1. Fixed Uiso
 At 1.5 times of:
  All O(H,H) groups
2. Others
 Sof(O1B)=0.16667*(1-FVAR(2))
 Sof(O1A)=0.16667*FVAR(2)
 Fixed Sof: C2B(0.25) C3B(0.25) H1WB(0.125) H1WA(0.125) C3A(0.25) C2A(0.25)
3.a Rotating group:
 O1W(H1WB,H1WA)
;
_shelx_shelxl_version_number 2014/7
_olex2_submission_special_instructions 'No special instructions were received'

loop_
_space_group_symop_operation_xyz
'x, y, z'
'-x, -y, z'
'-x, y, -z'
'x, -y, -z'
'z, x, y'
'z, -x, -y'
'-z, -x, y'
'-z, x, -y'
'y, z, x'
'-y, z, -x'
'y, -z, -x'
'-y, -z, x'
'y, x, -z'
'-y, -x, -z'
'y, -x, z'
'-y, x, z'
'x, z, -y'
'-x, z, y'
'-x, -z, -y'
'x, -z, y'
'z, y, -x'
'z, -y, x'
'-z, y, x'
'-z, -y, -x'
'x, y+1/2, z+1/2'
'-x, -y+1/2, z+1/2'
'-x, y+1/2, -z+1/2'
'x, -y+1/2, -z+1/2'
'z, x+1/2, y+1/2'
'z, -x+1/2, -y+1/2'
'-z, -x+1/2, y+1/2'
'-z, x+1/2, -y+1/2'
'y, z+1/2, x+1/2'
'-y, z+1/2, -x+1/2'
'y, -z+1/2, -x+1/2'
'-y, -z+1/2, x+1/2'
'y, x+1/2, -z+1/2'
'-y, -x+1/2, -z+1/2'
'y, -x+1/2, z+1/2'
'-y, x+1/2, z+1/2'
'x, z+1/2, -y+1/2'
'-x, z+1/2, y+1/2'
'-x, -z+1/2, -y+1/2'
'x, -z+1/2, y+1/2'
'z, y+1/2, -x+1/2'
'z, -y+1/2, x+1/2'
'-z, y+1/2, x+1/2'
'-z, -y+1/2, -x+1/2'
'x+1/2, y, z+1/2'
'-x+1/2, -y, z+1/2'
'-x+1/2, y, -z+1/2'
'x+1/2, -y, -z+1/2'
'z+1/2, x, y+1/2'
'z+1/2, -x, -y+1/2'
'-z+1/2, -x, y+1/2'
'-z+1/2, x, -y+1/2'
'y+1/2, z, x+1/2'
'-y+1/2, z, -x+1/2'
'y+1/2, -z, -x+1/2'
'-y+1/2, -z, x+1/2'
'y+1/2, x, -z+1/2'
'-y+1/2, -x, -z+1/2'
'y+1/2, -x, z+1/2'
'-y+1/2, x, z+1/2'
'x+1/2, z, -y+1/2'
'-x+1/2, z, y+1/2'
'-x+1/2, -z, -y+1/2'
'x+1/2, -z, y+1/2'
'z+1/2, y, -x+1/2'
'z+1/2, -y, x+1/2'
'-z+1/2, y, x+1/2'
'-z+1/2, -y, -x+1/2'
'x+1/2, y+1/2, z'
'-x+1/2, -y+1/2, z'
'-x+1/2, y+1/2, -z'
'x+1/2, -y+1/2, -z'
'z+1/2, x+1/2, y'
'z+1/2, -x+1/2, -y'
'-z+1/2, -x+1/2, y'
'-z+1/2, x+1/2, -y'
'y+1/2, z+1/2, x'
'-y+1/2, z+1/2, -x'
'y+1/2, -z+1/2, -x'
'-y+1/2, -z+1/2, x'
'y+1/2, x+1/2, -z'
'-y+1/2, -x+1/2, -z'
'y+1/2, -x+1/2, z'
'-y+1/2, x+1/2, z'
'x+1/2, z+1/2, -y'
'-x+1/2, z+1/2, y'
'-x+1/2, -z+1/2, -y'
'x+1/2, -z+1/2, y'
'z+1/2, y+1/2, -x'
'z+1/2, -y+1/2, x'
'-z+1/2, y+1/2, x'
'-z+1/2, -y+1/2, -x'
'-x, -y, -z'
'x, y, -z'
'x, -y, z'
'-x, y, z'
'-z, -x, -y'
'-z, x, y'
'z, x, -y'
'z, -x, y'
'-y, -z, -x'
'y, -z, x'
'-y, z, x'
'y, z, -x'
'-y, -x, z'
'y, x, z'
'-y, x, -z'
'y, -x, -z'
'-x, -z, y'
'x, -z, -y'
'x, z, y'
'-x, z, -y'
'-z, -y, x'
'-z, y, -x'
'z, -y, -x'
'z, y, x'
'-x, -y+1/2, -z+1/2'
'x, y+1/2, -z+1/2'
'x, -y+1/2, z+1/2'
'-x, y+1/2, z+1/2'
'-z, -x+1/2, -y+1/2'
'-z, x+1/2, y+1/2'
'z, x+1/2, -y+1/2'
'z, -x+1/2, y+1/2'
'-y, -z+1/2, -x+1/2'
'y, -z+1/2, x+1/2'
'-y, z+1/2, x+1/2'
'y, z+1/2, -x+1/2'
'-y, -x+1/2, z+1/2'
'y, x+1/2, z+1/2'
'-y, x+1/2, -z+1/2'
'y, -x+1/2, -z+1/2'
'-x, -z+1/2, y+1/2'
'x, -z+1/2, -y+1/2'
'x, z+1/2, y+1/2'
'-x, z+1/2, -y+1/2'
'-z, -y+1/2, x+1/2'
'-z, y+1/2, -x+1/2'
'z, -y+1/2, -x+1/2'
'z, y+1/2, x+1/2'
'-x+1/2, -y, -z+1/2'
'x+1/2, y, -z+1/2'
'x+1/2, -y, z+1/2'
'-x+1/2, y, z+1/2'
'-z+1/2, -x, -y+1/2'
'-z+1/2, x, y+1/2'
'z+1/2, x, -y+1/2'
'z+1/2, -x, y+1/2'
'-y+1/2, -z, -x+1/2'
'y+1/2, -z, x+1/2'
'-y+1/2, z, x+1/2'
'y+1/2, z, -x+1/2'
'-y+1/2, -x, z+1/2'
'y+1/2, x, z+1/2'
'-y+1/2, x, -z+1/2'
'y+1/2, -x, -z+1/2'
'-x+1/2, -z, y+1/2'
'x+1/2, -z, -y+1/2'
'x+1/2, z, y+1/2'
'-x+1/2, z, -y+1/2'
'-z+1/2, -y, x+1/2'
'-z+1/2, y, -x+1/2'
'z+1/2, -y, -x+1/2'
'z+1/2, y, x+1/2'
'-x+1/2, -y+1/2, -z'
'x+1/2, y+1/2, -z'
'x+1/2, -y+1/2, z'
'-x+1/2, y+1/2, z'
'-z+1/2, -x+1/2, -y'
'-z+1/2, x+1/2, y'
'z+1/2, x+1/2, -y'
'z+1/2, -x+1/2, y'
'-y+1/2, -z+1/2, -x'
'y+1/2, -z+1/2, x'
'-y+1/2, z+1/2, x'
'y+1/2, z+1/2, -x'
'-y+1/2, -x+1/2, z'
'y+1/2, x+1/2, z'
'-y+1/2, x+1/2, -z'
'y+1/2, -x+1/2, -z'
'-x+1/2, -z+1/2, y'
'x+1/2, -z+1/2, -y'
'x+1/2, z+1/2, y'
'-x+1/2, z+1/2, -y'
'-z+1/2, -y+1/2, x'
'-z+1/2, y+1/2, -x'
'z+1/2, -y+1/2, -x'
'z+1/2, y+1/2, x'

loop_
_atom_site_label
_atom_site_type_symbol
_atom_site_fract_x
_atom_site_fract_y
_atom_site_fract_z
_atom_site_U_iso_or_equiv
_atom_site_adp_type
_atom_site_occupancy
_atom_site_site_symmetry_order
_atom_site_calc_flag
_atom_site_refinement_flags_posn
_atom_site_refinement_flags_adp
_atom_site_refinement_flags_occupancy
_atom_site_disorder_assembly
_atom_site_disorder_group
Np1 Np 0.5000 0.40322(2) 0.5000 0.00894(13) Uani 1 8 d S T P . .
O1L O 0.42265(16) 0.36408(16) 0.5000 0.0335(10) Uani 1 2 d S T P A .
C5 C 0.37928(18) 0.37928(18) 0.5000 0.0326(18) Uani 1 4 d S T P . .
C1 C 0.3408(2) 0.3408(2) 0.5000 0.046(3) Uani 1 4 d S T P A .
C4 C 0.2689(3) 0.2689(3) 0.5000 0.059(3) Uiso 1 4 d S T P . .
O1B O 0.5540(3) 0.4460(3) 0.4460(3) 0.013(3) Uiso 0.50(3) 6 d S T P A 2
C2B C 0.3538(5) 0.2914(5) 0.5000 0.036(3) Uiso 0.5 2 d S T P A 2
C3B C 0.3178(6) 0.2560(6) 0.5000 0.042(3) Uiso 0.5 2 d S T P A 2
O1W O 0.5000 0.3055(11) 0.5000 0.177(12) Uani 1 8 d S T P . .
H1WB H 0.4764 0.2114 0.5121 0.266 Uiso 0.125 1 d GR . . . .
H1WA H 0.5236 0.2114 0.4879 0.266 Uiso 0.125 1 d GR . . . .
O2W O 0.6198(7) 0.3802(7) 0.3802(7) 0.194(12) Uiso 1 6 d S T P . .
O1A O 0.5400(3) 0.4600(3) 0.4600(3) 0.010(3) Uiso 0.50(3) 6 d S T P A 1
C3A C 0.3161(7) 0.2588(7) 0.5225(7) 0.032(3) Uiso 0.25 1 d . . . A 1
C2A C 0.3522(6) 0.2941(6) 0.5209(6) 0.029(3) Uiso 0.25 1 d . . . A 1

loop_
_atom_site_aniso_label
_atom_site_aniso_U_11
_atom_site_aniso_U_22
_atom_site_aniso_U_33
_atom_site_aniso_U_23
_atom_site_aniso_U_13
_atom_site_aniso_U_12
Np1 0.01050(14) 0.00581(16) 0.01050(14) 0.000 0.000 0.000
O1L 0.027(2) 0.025(2) 0.048(3) 0.000 0.000 -0.0184(17)
C5 0.025(3) 0.025(3) 0.047(5) 0.000 0.000 -0.022(3)
C1 0.026(3) 0.026(3) 0.086(8) 0.000 0.000 -0.019(3)
O1W 0.190(19) 0.15(3) 0.190(19) 0.000 0.000 0.000

loop_
_atom_type_symbol
_atom_type_description
_atom_type_scat_dispersion_real
_atom_type_scat_dispersion_imag
_atom_type_scat_source
C C 0.0033 0.0016 'International Tables Vol C Tables 4.2.6.8 and 6.1.1.4'
Np Np -11.4937 4.1493 'International Tables Vol C Tables 4.2.6.8 and 6.1.1.4'
O O 0.0106 0.0060 'International Tables Vol C Tables 4.2.6.8 and 6.1.1.4'
H H 0.0000 0.0000 'International Tables Vol C Tables 4.2.6.8 and 6.1.1.4'

loop_
_geom_angle_atom_site_label_1
_geom_angle_atom_site_label_2
_geom_angle_atom_site_label_3
_geom_angle
_geom_angle_site_symmetry_1
_geom_angle_site_symmetry_3
O1L Np1 O1L 78.24(10) . 23_655
O1L Np1 O1L 78.24(10) 21_556 3_656
O1L Np1 O1L 78.24(10) 23_655 3_656
O1L Np1 O1L 78.24(10) . 21_556
O1L Np1 O1L 126.3(2) 23_655 21_556
O1L Np1 O1L 126.3(2) . 3_656
O1L Np1 O1B 140.45(5) 23_655 98_556
O1L Np1 O1B 140.45(5) 23_655 3_656
O1L Np1 O1B 70.7(3) 23_655 .
O1L Np1 O1B 70.7(3) 21_556 98_556
O1L Np1 O1B 140.45(5) 3_656 3_656
O1L Np1 O1B 70.7(3) 3_656 98_556
O1L Np1 O1B 70.7(3) 3_656 .
O1L Np1 O1B 70.7(3) . 100_655
O1L Np1 O1B 70.7(3) 21_556 3_656
O1L Np1 O1B 70.7(3) 23_655 100_655
O1L Np1 O1B 140.45(5) . .
O1L Np1 O1B 140.45(5) 21_556 100_655
O1L Np1 O1B 140.45(5) 21_556 .
O1L Np1 O1B 140.45(5) 3_656 100_655
O1L Np1 O1B 70.7(3) . 3_656
O1L Np1 O1B 140.45(5) . 98_556
O1B Np1 O1B 76.2(3) 98_556 3_656
O1B Np1 O1B 121.5(6) 3_656 .
O1B Np1 O1B 76.2(3) 100_655 .
O1B Np1 O1B 76.2(3) 100_655 3_656
O1B Np1 O1B 76.2(3) 98_556 .
O1B Np1 O1B 121.5(6) 98_556 100_655
O1A Np1 O1L 139.91(10) 98_556 .
O1A Np1 O1L 82.8(3) 100_655 23_655
O1A Np1 O1L 82.8(3) 3_656 21_556
O1A Np1 O1L 139.91(10) . .
O1A Np1 O1L 82.8(3) . 3_656
O1A Np1 O1L 82.8(3) 3_656 .
O1A Np1 O1L 139.91(11) 100_655 3_656
O1A Np1 O1L 82.8(3) 100_655 .
O1A Np1 O1L 139.91(11) . 21_556
O1A Np1 O1L 139.91(11) 98_556 23_655
O1A Np1 O1L 139.91(11) 3_656 3_656
O1A Np1 O1L 82.8(3) . 23_655
O1A Np1 O1L 139.91(10) 100_655 21_556
O1A Np1 O1L 139.91(10) 3_656 23_655
O1A Np1 O1L 82.8(3) 98_556 3_656
O1A Np1 O1L 82.8(3) 98_556 21_556
O1A Np1 O1A 59.8(4) 98_556 .
O1A Np1 O1A 89.7(7) 98_556 100_655
O1A Np1 O1A 59.8(4) 3_656 100_655
O1A Np1 O1A 59.8(4) 98_556 3_656
O1A Np1 O1A 89.7(7) . 3_656
O1A Np1 O1A 59.8(4) . 100_655
C5 O1L Np1 133.9(4) . .
O1L C5 O1L 128.6(7) 13_556 .
O1L C5 C1 115.7(3) 13_556 .
O1L C5 C1 115.7(3) . .
C2B C1 C5 120.3(7) 13_556 .
C2B C1 C5 120.3(7) . .
C2B C1 C2B 119.3(13) 13_556 .
C2A C1 C5 118.5(8) 98_556 .
C2A C1 C5 118.5(8) 110 .
C2A C1 C5 118.5(8) . .
C2A C1 C5 118.5(8) 13_556 .
C2A C1 C2A 47.0(14) . 98_556
C2A C1 C2A 123.0(15) 98_556 110
C2A C1 C2A 103.1(15) . 110
C2A C1 C2A 103.1(15) 13_556 98_556
C2A C1 C2A 123.0(15) . 13_556
C2A C1 C2A 47.0(14) 13_556 110
C3B C4 C4 120.2(8) 13_556 169_556
C3B C4 C4 120.2(8) . 169_556
C3B C4 C3B 119.6(17) 13_556 .
C3A C4 C4 119.6(9) 98_556 169_556
C3A C4 C4 119.6(9) . 169_556
C3A C4 C4 119.6(9) 110 169_556
C3A C4 C4 119.6(9) 13_556 169_556
C3A C4 C3A 50.0(14) 110 13_556
C3A C4 C3A 120.9(18) 13_556 .
C3A C4 C3A 50.0(14) 98_556 .
C3A C4 C3A 120.9(18) 110 98_556
C3A C4 C3A 98.9(16) 13_556 98_556
C3A C4 C3A 98.9(16) 110 .
Np1 O1B Np1 102.9(4) 105_666 .
Np1 O1B Np1 102.9(4) 105_666 5
Np1 O1B Np1 102.9(4) 5 .
C3B C2B C1 119.9(13) . .
C4 C3B C2B 120.7(14) . .
Np1 O1W H1WB 164.3 . .
Np1 O1W H1WA 164.3 . .
H1WB O1W H1WA 31.4 . .
Np1 O1A Np1 117.3(2) 105_666 .
Np1 O1A Np1 117.3(2) 5 .
Np1 O1A Np1 117.3(2) 105_666 5
C4 C3A C2A 96.0(12) . 98_556
C3A C3A C4 65.0(7) 98_556 .
C3A C3A C2A 49.3(8) 98_556 98_556
C3A C3A C2A 88.1(11) 98_556 .
C2A C3A C4 119.2(16) . .
C2A C3A C2A 38.9(13) . 98_556
C1 C2A C3A 95.4(11) . 98_556
C3A C2A C1 118.8(15) . .
C3A C2A C3A 42.6(13) . 98_556
C2A C2A C1 66.5(7) 98_556 .
C2A C2A C3A 91.9(11) 98_556 .
C2A C2A C3A 49.3(8) 98_556 98_556

loop_
_geom_bond_atom_site_label_1
_geom_bond_atom_site_label_2
_geom_bond_distance
_geom_bond_site_symmetry_2
Np1 O1L 2.393(4) .
Np1 O1L 2.393(4) 21_556
Np1 O1L 2.393(4) 23_655
Np1 O1L 2.393(4) 3_656
Np1 O1B 2.416(6) 98_556
Np1 O1B 2.416(6) .
Np1 O1B 2.416(6) 3_656
Np1 O1B 2.416(6) 100_655
Np1 O1A 2.212(2) 98_556
Np1 O1A 2.212(2) 100_655
Np1 O1A 2.212(2) .
Np1 O1A 2.212(2) 3_656
O1L C5 1.268(6) .
C5 O1L 1.268(6) 13_556
C5 C1 1.501(11) .
C1 C2B 1.411(15) 13_556
C1 C2B 1.411(15) .
C1 C2A 1.447(18) .
C1 C2A 1.447(18) 110
C1 C2A 1.447(18) 13_556
C1 C2A 1.447(18) 98_556
C4 C4 1.47(3) 169_556
C4 C3B 1.396(17) 13_556
C4 C3B 1.396(17) .
C4 C3A 1.47(2) .
C4 C3A 1.47(2) 13_556
C4 C3A 1.47(2) 110
C4 C3A 1.47(2) 98_556
O1B Np1 2.416(6) 105_666
O1B Np1 2.416(6) 5
C2B C3B 1.39(2) .
O1W H1WB 2.6985 .
O1W H1WA 2.6985 .
O1A Np1 2.212(2) 105_666
O1A Np1 2.212(2) 5
C3A C3A 1.24(4) 98_556
C3A C2A 1.39(2) .
C3A C2A 1.84(3) 98_556
C2A C3A 1.84(2) 98_556
C2A C2A 1.15(4) 98_556

loop_
_geom_torsion_atom_site_label_1
_geom_torsion_atom_site_label_2
_geom_torsion_atom_site_label_3
_geom_torsion_atom_site_label_4
_geom_torsion
_geom_torsion_site_symmetry_1
_geom_torsion_site_symmetry_4
Np1 O1L C5 O1L 0.0 . 13_556
Np1 O1L C5 C1 180.0 . .
O1L C5 C1 C2B 180.0 13_556 .
O1L C5 C1 C2B 180.0 . 13_556
O1L C5 C1 C2B 0.0 13_556 13_556
O1L C5 C1 C2B 0.0 . .
O1L C5 C1 C2A 153.0(8) . 110
O1L C5 C1 C2A -27.0(8) . 98_556
O1L C5 C1 C2A 153.0(8) 13_556 98_556
O1L C5 C1 C2A 27.0(8) . .
O1L C5 C1 C2A -27.0(8) 13_556 110
O1L C5 C1 C2A 27.0(8) 13_556 13_556
O1L C5 C1 C2A -153.0(8) 13_556 .
O1L C5 C1 C2A -153.0(8) . 13_556
C5 C1 C2B C3B 180.0 . .
C5 C1 C2A C3A -144.5(7) . 98_556
C5 C1 C2A C3A 177.8(12) . .
C5 C1 C2A C2A -103.7(6) . 98_556
C1 C2B C3B C4 0.0 . .
C4 C4 C3B C2B 180.0 169_556 .
C4 C4 C3A C3A 105.4(6) 169_556 98_556
C4 C4 C3A C2A 177.8(12) 169_556 .
C4 C4 C3A C2A 144.7(7) 169_556 98_556
C4 C3A C2A C1 4(2) . .
C4 C3A C2A C3A -59.8(13) . 98_556
C4 C3A C2A C2A -59.8(13) . 98_556
C2B C1 C2B C3B 0.0 13_556 .
C3B C4 C3B C2B 0.0 13_556 .
C3A C4 C3A C3A -74.6(6) 13_556 98_556
C3A C4 C3A C3A -123.1(13) 110 98_556
C3A C4 C3A C2A 72.4(16) 98_556 .
C3A C4 C3A C2A -83.7(13) 110 98_556
C3A C4 C3A C2A -51(2) 110 .
C3A C4 C3A C2A 39.4(11) 98_556 98_556
C3A C4 C3A C2A -35.3(7) 13_556 98_556
C3A C4 C3A C2A -2.2(12) 13_556 .
C3A C3A C2A C1 64.1(13) 98_556 .
C3A C3A C2A C2A -0.002(4) 98_556 98_556
C2A C1 C2A C3A 82.3(13) 110 98_556
C2A C1 C2A C3A 35.5(7) 13_556 98_556
C2A C1 C2A C3A -40.9(10) 98_556 98_556
C2A C1 C2A C3A -2.2(12) 13_556 .
C2A C1 C2A C3A 45(2) 110 .
C2A C1 C2A C3A -78.5(16) 98_556 .
C2A C1 C2A C2A 76.3(6) 13_556 98_556
C2A C1 C2A C2A 123.2(12) 110 98_556
C2A C3A C2A C1 64.1(13) 98_556 .
C2A C3A C2A C3A 0.002(4) 98_556 98_556
